data_4316666
loop_
_publ_author_name
'Arpita Jana'
'Samit Majumder'
'Luca Carrella'
'Malabika Nayak'
'Thomas Weyhermueller'
'Supriya Dutta'
'Dieter Schollmeyer'
'Eva Rentschler'
'Rajesh Koner'
'Sasankasekhar Mohanta'

_publ_section_title
;
 Syntheses, Structures, and Magnetic Properties of Diphenoxo-Bridged
 CuIILnIII and NiII(Low-Spin)LnIII Compounds Derived from a Compartmental
 Ligand (Ln = Ce-Yb)
;
_journal_name_full 'Inorganic Chemistry'
_journal_page_first 9012
_journal_page_last 9025
_journal_paper_doi 10.1021/ic101445n
_journal_volume 49
_journal_year 2010
_chemical_formula_sum 'C24 H28 Cu Ho N5 O13'
_chemical_formula_weight 822.98
_chemical_name_systematic
; 
 ? 
;
_space_group_IT_number 14
_symmetry_cell_setting monoclinic
_symmetry_space_group_name_Hall '-P 2yn'
_symmetry_space_group_name_H-M 'P 1 21/n 1'
_atom_sites_solution_hydrogens geom
_atom_sites_solution_primary direct
_atom_sites_solution_secondary difmap
_audit_creation_method SHELXL-97
_cell_angle_alpha 90.00
_cell_angle_beta 101.428(4)
_cell_angle_gamma 90.00
_cell_formula_units_Z 4
_cell_length_a 8.5253(4)
_cell_length_b 25.223(2)
_cell_length_c 13.2679(7)
_cell_measurement_temperature 100(2)
_cell_volume 2796.5(3)
_computing_cell_refinement 'Nonius Collect Software'
_computing_data_collection 'Nonius Collect Software'
_computing_data_reduction 'Nonius Collect Software'
_computing_structure_refinement 'SHELXL-97 (Sheldrick, 1997)'
_computing_structure_solution 'SHELXS-97 (Sheldrick, 1990)'
_diffrn_ambient_temperature 100(2)
_diffrn_measured_fraction_theta_full 0.999
_diffrn_measured_fraction_theta_max 0.999
_diffrn_measurement_device_type 'Bruker-Nonius Kappa-CCD'
_diffrn_measurement_method '1739 images at 0.5 deg. stepwise rotation in omega and phi, 35 sec./frame'
_diffrn_radiation_monochromator graphite
_diffrn_radiation_source 'rotating anode'
_diffrn_radiation_type MoK\a
_diffrn_radiation_wavelength 0.71073
_diffrn_reflns_av_R_equivalents 0.0435
_diffrn_reflns_av_sigmaI/netI 0.0276
_diffrn_reflns_limit_h_max 12
_diffrn_reflns_limit_h_min -12
_diffrn_reflns_limit_k_max 38
_diffrn_reflns_limit_k_min -38
_diffrn_reflns_limit_l_max 20
_diffrn_reflns_limit_l_min -20
_diffrn_reflns_number 66912
_diffrn_reflns_theta_full 32.50
_diffrn_reflns_theta_max 32.50
_diffrn_reflns_theta_min 2.92
_exptl_absorpt_coefficient_mu 3.647
_exptl_absorpt_correction_T_max 0.619
_exptl_absorpt_correction_T_min 0.503
_exptl_absorpt_correction_type multi-scan
_exptl_absorpt_process_details 'SADABS 2006/1, Bruker AXS (2006)'
_exptl_crystal_colour red
_exptl_crystal_density_diffrn 1.955
_exptl_crystal_density_method 'not measured'
_exptl_crystal_description 'transparent parallelepiped'
_exptl_crystal_F_000 1628
_exptl_crystal_size_max 0.20
_exptl_crystal_size_mid 0.19
_exptl_crystal_size_min 0.15
_refine_diff_density_max 2.147
_refine_diff_density_min -1.215
_refine_diff_density_rms 0.116
_refine_ls_extinction_method none
_refine_ls_goodness_of_fit_ref 1.065
_refine_ls_hydrogen_treatment constr
_refine_ls_matrix_type full
_refine_ls_number_parameters 418
_refine_ls_number_reflns 10087
_refine_ls_number_restraints 90
_refine_ls_restrained_S_all 1.070
_refine_ls_R_factor_all 0.0497
_refine_ls_R_factor_gt 0.0390
_refine_ls_shift/su_max 0.002
_refine_ls_shift/su_mean 0.000
_refine_ls_structure_factor_coef Fsqd
_refine_ls_weighting_details 'calc w=1/[\s^2^(Fo^2^)+(0.0320P)^2^+7.0943P] where P=(Fo^2^+2Fc^2^)/3'
_refine_ls_weighting_scheme calc
_refine_ls_wR_factor_gt 0.0882
_refine_ls_wR_factor_ref 0.0935
_reflns_number_gt 8506
_reflns_number_total 10087
_reflns_threshold_expression >2sigma(I)
_cod_data_source_file ic101445n_si_001_06.cif
_cod_data_source_block 9
_cod_depositor_comments
;
The following automatic conversions were performed:

'_exptl_absorpt_correction_type' value 'Multi-Scan' changed to
'multi-scan' according to the built-in table from CIF Core dictionary
named 'cif_core.dic' version 2.4.1 from 2010-06-29.

Automatic conversion script
Id: cif_fix_values 1646 2011-03-28 12:23:43Z adriana 
;
_cod_database_code 4316666

loop_
_symmetry_equiv_pos_as_xyz
'x, y, z'
'-x+1/2, y+1/2, -z+1/2'
'-x, -y, -z'
'x-1/2, -y-1/2, z-1/2'

loop_
_atom_site_label
_atom_site_type_symbol
_atom_site_fract_x
_atom_site_fract_y
_atom_site_fract_z
_atom_site_U_iso_or_equiv
_atom_site_adp_type
_atom_site_occupancy
_atom_site_symmetry_multiplicity
_atom_site_calc_flag
_atom_site_refinement_flags
_atom_site_disorder_assembly
_atom_site_disorder_group
Ho1 Ho 0.243043(16) 0.358197(6) 1.303533(12) 0.02982(5) Uani 1 1 d . A .
Cu1 Cu 0.30397(5) 0.485658(16) 1.27337(3) 0.03394(9) Uani 1 1 d . A .
O1 O 0.4174(3) 0.42776(9) 1.34450(19) 0.0336(5) Uani 1 1 d . . .
C2 C 0.5569(4) 0.43128(13) 1.4094(3) 0.0303(6) Uani 1 1 d . . .
C3 C 0.6113(4) 0.38541(12) 1.4657(3) 0.0319(6) Uani 1 1 d . A .
C4 C 0.7556(4) 0.38494(14) 1.5347(3) 0.0406(8) Uani 1 1 d . . .
H4 H 0.7930 0.3534 1.5707 0.049 Uiso 1 1 calc R . .
C5 C 0.8463(4) 0.43172(15) 1.5509(3) 0.0428(8) Uani 1 1 d . . .
H5 H 0.9443 0.4321 1.5997 0.051 Uiso 1 1 calc R . .
C6 C 0.7950(4) 0.47662(14) 1.4973(3) 0.0396(8) Uani 1 1 d . . .
H6 H 0.8579 0.5079 1.5094 0.047 Uiso 1 1 calc R . .
C7 C 0.6504(4) 0.47743(13) 1.4242(3) 0.0332(6) Uani 1 1 d . . .
C8 C 0.6075(4) 0.52599(15) 1.3679(3) 0.0436(9) Uani 1 1 d . A .
H8 H 0.6807 0.5547 1.3816 0.052 Uiso 1 1 calc R . .
N9 N 0.4796(4) 0.53344(12) 1.3016(3) 0.0457(8) Uani 1 1 d D . .
C10 C 0.4379(7) 0.58819(19) 1.2603(5) 0.0518(16) Uani 0.678(4) 1 d PDU A 1
H10 H 0.3886 0.6103 1.3082 0.062 Uiso 0.678(4) 1 calc PR A 1
C11 C 0.5858(8) 0.6164(4) 1.2279(11) 0.0492(16) Uani 0.678(4) 1 d PDU A 1
H11A H 0.6732 0.6216 1.2884 0.059 Uiso 0.678(4) 1 calc PR A 1
H11B H 0.6269 0.5949 1.1763 0.059 Uiso 0.678(4) 1 calc PR A 1
C12 C 0.5241(8) 0.6694(2) 1.1824(5) 0.0466(12) Uani 0.678(4) 1 d PDU A 1
H12A H 0.6134 0.6902 1.1649 0.056 Uiso 0.678(4) 1 calc PR A 1
H12B H 0.4781 0.6897 1.2334 0.056 Uiso 0.678(4) 1 calc PR A 1
C13 C 0.3956(9) 0.6602(3) 1.0855(5) 0.0480(14) Uani 0.678(4) 1 d PDU A 1
H13A H 0.3560 0.6948 1.0556 0.058 Uiso 0.678(4) 1 calc PR A 1
H13B H 0.4430 0.6409 1.0338 0.058 Uiso 0.678(4) 1 calc PR A 1
C14 C 0.2561(10) 0.6283(4) 1.1105(8) 0.0448(13) Uani 0.678(4) 1 d PDU A 1
H14A H 0.2053 0.6482 1.1599 0.054 Uiso 0.678(4) 1 calc PR A 1
H14B H 0.1747 0.6225 1.0471 0.054 Uiso 0.678(4) 1 calc PR A 1
C15 C 0.3163(6) 0.57546(18) 1.1566(4) 0.0351(9) Uani 0.678(4) 1 d PDU A 1
H15 H 0.3738 0.5565 1.1085 0.042 Uiso 0.678(4) 1 calc PR A 1
C10' C 0.4436(13) 0.5709(4) 1.2106(8) 0.0518(16) Uani 0.322(4) 1 d PDU A 2
H10' H 0.4563 0.5512 1.1473 0.062 Uiso 0.322(4) 1 calc PR A 2
C11' C 0.556(2) 0.6210(9) 1.223(2) 0.0492(16) Uani 0.322(4) 1 d PDU A 2
H11C H 0.5409 0.6425 1.2824 0.059 Uiso 0.322(4) 1 calc PR A 2
H11D H 0.6695 0.6101 1.2331 0.059 Uiso 0.322(4) 1 calc PR A 2
C12' C 0.5098(14) 0.6527(5) 1.1244(10) 0.0466(12) Uani 0.322(4) 1 d PDU A 2
H12C H 0.5214 0.6303 1.0650 0.056 Uiso 0.322(4) 1 calc PR A 2
H12D H 0.5818 0.6836 1.1266 0.056 Uiso 0.322(4) 1 calc PR A 2
C13' C 0.3362(14) 0.6717(5) 1.1117(11) 0.0480(14) Uani 0.322(4) 1 d PDU A 2
H13C H 0.3226 0.6919 1.1733 0.058 Uiso 0.322(4) 1 calc PR A 2
H13D H 0.3097 0.6953 1.0512 0.058 Uiso 0.322(4) 1 calc PR A 2
C14' C 0.2249(19) 0.6239(8) 1.0974(18) 0.0448(13) Uani 0.322(4) 1 d PDU A 2
H14C H 0.1117 0.6355 1.0856 0.054 Uiso 0.322(4) 1 calc PR A 2
H14D H 0.2411 0.6024 1.0379 0.054 Uiso 0.322(4) 1 calc PR A 2
C15' C 0.2669(11) 0.5925(2) 1.1948(8) 0.0351(9) Uani 0.322(4) 1 d PDU A 2
H15' H 0.2469 0.6127 1.2559 0.042 Uiso 0.322(4) 1 calc PR A 2
N16 N 0.1903(4) 0.53869(13) 1.1861(3) 0.0489(9) Uani 1 1 d D . .
C17 C 0.0414(5) 0.53787(15) 1.1470(3) 0.0485(10) Uani 1 1 d . A .
H17 H -0.0016 0.5675 1.1065 0.058 Uiso 1 1 calc R . .
C18 C -0.0687(4) 0.49513(13) 1.1592(3) 0.0364(7) Uani 1 1 d . . .
C19 C -0.2309(5) 0.50027(15) 1.1107(3) 0.0425(8) Uani 1 1 d . A .
H19 H -0.2661 0.5314 1.0727 0.051 Uiso 1 1 calc R . .
C20 C -0.3381(4) 0.46073(15) 1.1181(3) 0.0419(8) Uani 1 1 d . . .
H20 H -0.4474 0.4651 1.0865 0.050 Uiso 1 1 calc R A .
C21 C -0.2889(4) 0.41402(14) 1.1715(3) 0.0353(7) Uani 1 1 d . A .
H21 H -0.3642 0.3869 1.1767 0.042 Uiso 1 1 calc R . .
C22 C -0.1308(4) 0.40770(12) 1.2165(2) 0.0293(6) Uani 1 1 d . . .
C23 C -0.0197(4) 0.44874(12) 1.2133(2) 0.0302(6) Uani 1 1 d . A .
O24 O 0.1278(3) 0.43947(9) 1.2625(2) 0.0349(5) Uani 1 1 d . . .
O25 O 0.5068(3) 0.34319(9) 1.4431(2) 0.0346(5) Uani 1 1 d . . .
C26 C 0.5443(4) 0.29445(14) 1.5022(3) 0.0376(7) Uani 1 1 d . A .
H26A H 0.4444 0.2740 1.4994 0.045 Uiso 1 1 calc R . .
H26B H 0.5867 0.3037 1.5750 0.045 Uiso 1 1 calc R . .
C27 C 0.6635(5) 0.26016(15) 1.4642(3) 0.0434(8) Uani 1 1 d . . .
H27A H 0.6273 0.2536 1.3905 0.065 Uiso 1 1 calc R A .
H27B H 0.6738 0.2263 1.5013 0.065 Uiso 1 1 calc R . .
H27C H 0.7675 0.2781 1.4760 0.065 Uiso 1 1 calc R . .
O28 O -0.0627(3) 0.36341(8) 1.26889(18) 0.0299(4) Uani 1 1 d . A .
C29 C -0.1650(4) 0.31766(13) 1.2716(3) 0.0331(6) Uani 1 1 d . . .
H29A H -0.2681 0.3296 1.2875 0.040 Uiso 1 1 calc R A .
H29B H -0.1137 0.2936 1.3274 0.040 Uiso 1 1 calc R . .
C30 C -0.1966(4) 0.28779(15) 1.1719(3) 0.0395(7) Uani 1 1 d . A .
H30A H -0.2469 0.3115 1.1162 0.059 Uiso 1 1 calc R . .
H30B H -0.2683 0.2579 1.1767 0.059 Uiso 1 1 calc R . .
H30C H -0.0954 0.2744 1.1575 0.059 Uiso 1 1 calc R . .
n60 N 0.1548(4) 0.34531(12) 1.4979(3) 0.0374(6) Uani 1 1 d . A .
o61 O 0.1914(3) 0.39067(10) 1.4672(2) 0.0373(5) Uani 1 1 d . . .
o62 O 0.1600(3) 0.30751(10) 1.4356(2) 0.0379(5) Uani 1 1 d . . .
o63 O 0.1182(4) 0.33860(13) 1.5808(2) 0.0496(7) Uani 1 1 d . . .
n50 N 0.2238(4) 0.37607(13) 1.0812(2) 0.0380(6) Uani 1 1 d . A .
o51 O 0.1302(3) 0.34863(10) 1.1224(2) 0.0381(5) Uani 1 1 d . . .
o52 O 0.3332(3) 0.40000(13) 1.1415(2) 0.0504(7) Uani 1 1 d . . .
o53 O 0.2086(4) 0.37872(12) 0.9880(2) 0.0497(7) Uani 1 1 d . . .
n40 N 0.3482(4) 0.26082(15) 1.2326(3) 0.0487(8) Uani 1 1 d . A .
o41 O 0.4292(3) 0.30306(14) 1.2355(2) 0.0531(8) Uani 1 1 d . . .
o42 O 0.2195(4) 0.26476(12) 1.2654(3) 0.0585(8) Uani 1 1 d . . .
o43 O 0.3913(5) 0.21886(15) 1.2018(3) 0.0696(11) Uani 1 1 d . . .

loop_
_atom_site_aniso_label
_atom_site_aniso_U_11
_atom_site_aniso_U_22
_atom_site_aniso_U_33
_atom_site_aniso_U_23
_atom_site_aniso_U_13
_atom_site_aniso_U_12
Ho1 0.02273(7) 0.02470(7) 0.04028(8) 0.00068(5) 0.00204(5) -0.00496(5)
Cu1 0.03190(19) 0.02830(19) 0.0368(2) 0.00766(15) -0.00486(16) -0.01044(15)
O1 0.0286(10) 0.0284(11) 0.0396(12) 0.0048(9) -0.0031(9) -0.0066(9)
C2 0.0222(12) 0.0317(15) 0.0354(15) 0.0007(12) 0.0022(11) -0.0056(11)
C3 0.0265(14) 0.0263(14) 0.0413(16) 0.0001(12) 0.0028(12) -0.0051(11)
C4 0.0276(15) 0.0318(16) 0.058(2) 0.0062(15) -0.0031(14) -0.0019(12)
C5 0.0221(14) 0.0384(18) 0.062(2) 0.0046(16) -0.0057(14) -0.0055(13)
C6 0.0256(14) 0.0337(16) 0.056(2) 0.0000(15) -0.0004(14) -0.0096(12)
C7 0.0259(14) 0.0308(15) 0.0405(17) 0.0021(12) 0.0008(12) -0.0074(11)
C8 0.0327(17) 0.0351(17) 0.059(2) 0.0115(16) -0.0008(15) -0.0140(14)
N9 0.0362(15) 0.0396(16) 0.0547(19) 0.0203(14) -0.0070(14) -0.0155(13)
C10 0.052(3) 0.038(3) 0.051(3) 0.019(2) -0.024(3) -0.022(2)
C11 0.036(3) 0.037(3) 0.070(3) -0.001(2) -0.001(3) -0.005(3)
C12 0.050(3) 0.039(3) 0.048(3) 0.001(2) 0.002(2) -0.009(2)
C13 0.056(4) 0.043(3) 0.046(3) 0.004(2) 0.011(2) -0.008(2)
C14 0.053(3) 0.035(2) 0.040(3) 0.002(2) -0.004(3) -0.003(2)
C15 0.036(2) 0.0232(19) 0.043(2) 0.0045(16) -0.0005(17) -0.0036(16)
C10' 0.052(3) 0.038(3) 0.051(3) 0.019(2) -0.024(3) -0.022(2)
C11' 0.036(3) 0.037(3) 0.070(3) -0.001(2) -0.001(3) -0.005(3)
C12' 0.050(3) 0.039(3) 0.048(3) 0.001(2) 0.002(2) -0.009(2)
C13' 0.056(4) 0.043(3) 0.046(3) 0.004(2) 0.011(2) -0.008(2)
C14' 0.053(3) 0.035(2) 0.040(3) 0.002(2) -0.004(3) -0.003(2)
C15' 0.036(2) 0.0232(19) 0.043(2) 0.0045(16) -0.0005(17) -0.0036(16)
N16 0.0532(19) 0.0330(15) 0.0482(18) 0.0135(13) -0.0199(15) -0.0188(14)
C17 0.055(2) 0.0285(16) 0.050(2) 0.0095(15) -0.0189(18) -0.0098(15)
C18 0.0385(17) 0.0271(14) 0.0394(17) 0.0015(12) -0.0025(14) -0.0021(12)
C19 0.0395(18) 0.0317(16) 0.050(2) 0.0046(15) -0.0057(15) 0.0044(14)
C20 0.0284(15) 0.0391(18) 0.055(2) 0.0017(16) 0.0003(15) 0.0050(13)
C21 0.0254(14) 0.0332(16) 0.0463(18) -0.0016(14) 0.0046(13) 0.0000(12)
C22 0.0257(13) 0.0271(13) 0.0344(15) -0.0005(11) 0.0041(11) 0.0002(11)
C23 0.0262(13) 0.0273(14) 0.0348(15) -0.0003(11) 0.0006(11) -0.0008(11)
O24 0.0259(10) 0.0288(11) 0.0453(13) 0.0057(10) -0.0042(9) -0.0063(8)
O25 0.0255(10) 0.0253(10) 0.0495(14) 0.0049(9) -0.0015(10) -0.0051(8)
C26 0.0347(16) 0.0300(15) 0.0459(18) 0.0083(14) 0.0025(14) -0.0035(13)
C27 0.052(2) 0.0302(16) 0.047(2) 0.0091(14) 0.0071(17) 0.0056(15)
O28 0.0224(9) 0.0263(10) 0.0394(12) 0.0021(8) 0.0021(8) -0.0038(8)
C29 0.0263(14) 0.0296(14) 0.0418(17) 0.0040(12) 0.0033(12) -0.0077(11)
C30 0.0334(16) 0.0335(16) 0.050(2) -0.0078(15) 0.0050(15) -0.0044(13)
n60 0.0280(13) 0.0363(14) 0.0463(16) 0.0080(12) 0.0037(12) 0.0022(11)
o61 0.0355(12) 0.0294(11) 0.0458(14) 0.0030(10) 0.0050(10) -0.0011(9)
o62 0.0317(12) 0.0307(12) 0.0506(14) 0.0047(10) 0.0064(10) -0.0035(9)
o63 0.0456(15) 0.0553(17) 0.0513(16) 0.0166(14) 0.0178(13) 0.0106(13)
n50 0.0328(14) 0.0385(15) 0.0410(16) -0.0009(12) 0.0033(12) -0.0025(12)
o51 0.0274(11) 0.0408(13) 0.0454(14) -0.0016(11) 0.0053(10) -0.0041(10)
o52 0.0409(15) 0.0596(18) 0.0525(16) -0.0115(14) 0.0139(12) -0.0227(13)
o53 0.070(2) 0.0378(14) 0.0391(14) 0.0063(11) 0.0067(13) 0.0061(14)
n40 0.0487(19) 0.052(2) 0.0412(17) -0.0068(15) -0.0012(14) 0.0174(16)
o41 0.0284(12) 0.072(2) 0.0572(17) -0.0187(15) 0.0034(12) 0.0042(13)
o42 0.067(2) 0.0349(15) 0.081(2) -0.0063(15) 0.0319(18) -0.0002(14)
o43 0.084(3) 0.065(2) 0.0531(18) -0.0218(16) -0.0031(17) 0.0344(19)

loop_
_atom_type_symbol
_atom_type_description
_atom_type_scat_dispersion_real
_atom_type_scat_dispersion_imag
_atom_type_scat_source
C C 0.0033 0.0016 'International Tables Vol C Tables 4.2.6.8 and 6.1.1.4'
H H 0.0000 0.0000 'International Tables Vol C Tables 4.2.6.8 and 6.1.1.4'
N N 0.0061 0.0033 'International Tables Vol C Tables 4.2.6.8 and 6.1.1.4'
O O 0.0106 0.0060 'International Tables Vol C Tables 4.2.6.8 and 6.1.1.4'
Cu Cu 0.3201 1.2651 'International Tables Vol C Tables 4.2.6.8 and 6.1.1.4'
Ho Ho -0.2175 4.6783 'International Tables Vol C Tables 4.2.6.8 and 6.1.1.4'

loop_
_geom_angle_atom_site_label_1
_geom_angle_atom_site_label_2
_geom_angle_atom_site_label_3
_geom_angle
_geom_angle_site_symmetry_1
_geom_angle_site_symmetry_3
_geom_angle_publ_flag
O24 Ho1 O1 66.38(8) . . ?
O24 Ho1 o62 118.54(9) . . ?
O1 Ho1 o62 120.54(9) . . ?
O24 Ho1 o42 144.18(11) . . ?
O1 Ho1 o42 145.13(10) . . ?
o62 Ho1 o42 66.80(11) . . ?
O24 Ho1 o41 135.14(11) . . ?
O1 Ho1 o41 94.94(10) . . ?
o62 Ho1 o41 106.16(11) . . ?
o42 Ho1 o41 52.56(11) . . ?
O24 Ho1 o51 77.63(9) . . ?
O1 Ho1 o51 115.04(9) . . ?
o62 Ho1 o51 123.99(9) . . ?
o42 Ho1 o51 72.16(11) . . ?
o41 Ho1 o51 74.48(9) . . ?
O24 Ho1 o61 76.51(9) . . ?
O1 Ho1 o61 75.83(9) . . ?
o62 Ho1 o61 52.75(8) . . ?
o42 Ho1 o61 119.52(10) . . ?
o41 Ho1 o61 140.64(10) . . ?
o51 Ho1 o61 144.26(9) . . ?
O24 Ho1 O28 62.48(7) . . ?
O1 Ho1 O28 126.33(8) . . ?
o62 Ho1 O28 73.72(8) . . ?
o42 Ho1 O28 88.47(10) . . ?
o41 Ho1 O28 133.14(9) . . ?
o51 Ho1 O28 68.67(8) . . ?
o61 Ho1 O28 77.63(8) . . ?
O24 Ho1 O25 124.05(8) . . ?
O1 Ho1 O25 61.44(8) . . ?
o62 Ho1 O25 75.17(8) . . ?
o42 Ho1 O25 91.77(11) . . ?
o41 Ho1 O25 69.40(9) . . ?
o51 Ho1 O25 142.96(9) . . ?
o61 Ho1 O25 72.73(8) . . ?
O28 Ho1 O25 145.96(8) . . ?
O24 Ho1 o52 68.28(10) . . ?
O1 Ho1 o52 66.94(9) . . ?
o62 Ho1 o52 170.96(9) . . ?
o42 Ho1 o52 104.17(11) . . ?
o41 Ho1 o52 66.87(12) . . ?
o51 Ho1 o52 49.70(8) . . ?
o61 Ho1 o52 136.29(9) . . ?
O28 Ho1 o52 106.47(9) . . ?
O25 Ho1 o52 106.44(9) . . ?
O24 Ho1 Cu1 33.75(6) . . ?
O1 Ho1 Cu1 34.10(6) . . ?
o62 Ho1 Cu1 133.54(6) . . ?
o42 Ho1 Cu1 159.62(9) . . ?
o41 Ho1 Cu1 112.68(9) . . ?
o51 Ho1 Cu1 91.02(6) . . ?
o61 Ho1 Cu1 80.86(6) . . ?
O28 Ho1 Cu1 96.17(5) . . ?
O25 Ho1 Cu1 95.29(5) . . ?
o52 Ho1 Cu1 55.48(7) . . ?
O24 Cu1 O1 83.23(10) . . ?
O24 Cu1 N9 172.92(14) . . ?
O1 Cu1 N9 94.94(12) . . ?
O24 Cu1 N16 94.93(12) . . ?
O1 Cu1 N16 172.55(14) . . ?
N9 Cu1 N16 87.74(13) . . ?
O24 Cu1 Ho1 42.53(7) . . ?
O1 Cu1 Ho1 42.70(7) . . ?
N9 Cu1 Ho1 137.06(10) . . ?
N16 Cu1 Ho1 133.32(9) . . ?
C2 O1 Cu1 125.1(2) . . ?
C2 O1 Ho1 131.4(2) . . ?
Cu1 O1 Ho1 103.20(10) . . ?
O1 C2 C7 123.9(3) . . ?
O1 C2 C3 116.7(3) . . ?
C7 C2 C3 119.4(3) . . ?
C4 C3 O25 126.1(3) . . ?
C4 C3 C2 121.1(3) . . ?
O25 C3 C2 112.8(3) . . ?
C3 C4 C5 119.1(3) . . ?
C6 C5 C4 120.6(3) . . ?
C5 C6 C7 121.2(3) . . ?
C2 C7 C6 118.7(3) . . ?
C2 C7 C8 123.6(3) . . ?
C6 C7 C8 117.8(3) . . ?
N9 C8 C7 125.3(3) . . ?
C8 N9 C10 119.8(3) . . ?
C8 N9 C10' 130.8(5) . . ?
C10 N9 C10' 30.7(6) . . ?
C8 N9 Cu1 125.2(2) . . ?
C10 N9 Cu1 113.0(3) . . ?
C10' N9 Cu1 102.2(4) . . ?
N9 C10 C11 111.7(6) . . ?
N9 C10 C15 101.4(4) . . ?
C11 C10 C15 106.0(7) . . ?
C12 C11 C10 105.8(6) . . ?
C11 C12 C13 109.6(6) . . ?
C14 C13 C12 110.8(5) . . ?
C15 C14 C13 109.6(7) . . ?
C14 C15 N16 116.0(5) . . ?
C14 C15 C10 106.5(5) . . ?
N16 C15 C10 105.9(4) . . ?
N9 C10' C11' 113.4(8) . . ?
N9 C10' C15' 111.0(7) . . ?
C11' C10' C15' 106.4(11) . . ?
C12' C11' C10' 106.6(11) . . ?
C11' C12' C13' 109.9(12) . . ?
C14' C13' C12' 109.3(11) . . ?
C15' C14' C13' 105.9(11) . . ?
C14' C15' N16 112.7(9) . . ?
C14' C15' C10' 110.9(11) . . ?
N16 C15' C10' 95.0(6) . . ?
C17 N16 C15' 115.5(5) . . ?
C17 N16 C15 126.9(3) . . ?
C15' N16 C15 32.1(4) . . ?
C17 N16 Cu1 125.7(3) . . ?
C15' N16 Cu1 115.3(4) . . ?
C15 N16 Cu1 106.4(3) . . ?
N16 C17 C18 125.3(3) . . ?
C23 C18 C19 118.6(3) . . ?
C23 C18 C17 123.0(3) . . ?
C19 C18 C17 118.4(3) . . ?
C20 C19 C18 120.5(3) . . ?
C19 C20 C21 120.9(3) . . ?
C22 C21 C20 119.3(3) . . ?
C21 C22 O28 126.3(3) . . ?
C21 C22 C23 120.7(3) . . ?
O28 C22 C23 113.0(3) . . ?
O24 C23 C18 124.3(3) . . ?
O24 C23 C22 115.9(3) . . ?
C18 C23 C22 119.8(3) . . ?
C23 O24 Cu1 126.6(2) . . ?
C23 O24 Ho1 126.8(2) . . ?
Cu1 O24 Ho1 103.73(10) . . ?
C3 O25 C26 118.0(3) . . ?
C3 O25 Ho1 117.66(19) . . ?
C26 O25 Ho1 124.24(18) . . ?
O25 C26 C27 113.4(3) . . ?
C22 O28 C29 117.4(2) . . ?
C22 O28 Ho1 116.33(18) . . ?
C29 O28 Ho1 123.39(18) . . ?
O28 C29 C30 112.4(3) . . ?
o63 n60 o62 122.3(3) . . ?
o63 n60 o61 122.6(3) . . ?
o62 n60 o61 115.1(3) . . ?
n60 o61 Ho1 94.7(2) . . ?
n60 o62 Ho1 97.45(19) . . ?
o53 n50 o52 122.3(3) . . ?
o53 n50 o51 121.4(3) . . ?
o52 n50 o51 116.3(3) . . ?
n50 o51 Ho1 102.4(2) . . ?
n50 o52 Ho1 91.5(2) . . ?
o43 n40 o42 121.7(4) . . ?
o43 n40 o41 122.9(4) . . ?
o42 n40 o41 115.4(3) . . ?
n40 o41 Ho1 95.8(2) . . ?
n40 o42 Ho1 96.2(2) . . ?

loop_
_geom_bond_atom_site_label_1
_geom_bond_atom_site_label_2
_geom_bond_distance
_geom_bond_site_symmetry_2
_geom_bond_publ_flag
Ho1 O24 2.292(2) . ?
Ho1 O1 2.294(2) . ?
Ho1 o62 2.387(3) . ?
Ho1 o42 2.410(3) . ?
Ho1 o41 2.415(3) . ?
Ho1 o51 2.417(3) . ?
Ho1 o61 2.441(3) . ?
Ho1 O28 2.559(2) . ?
Ho1 O25 2.641(2) . ?
Ho1 o52 2.642(3) . ?
Ho1 Cu1 3.2936(5) . ?
Cu1 O24 1.883(2) . ?
Cu1 O1 1.897(2) . ?
Cu1 N9 1.901(3) . ?
Cu1 N16 1.904(3) . ?
O1 C2 1.326(4) . ?
C2 C7 1.403(4) . ?
C2 C3 1.405(5) . ?
C3 C4 1.381(5) . ?
C3 O25 1.382(4) . ?
C4 C5 1.404(5) . ?
C5 C6 1.363(5) . ?
C6 C7 1.410(5) . ?
C7 C8 1.443(5) . ?
C8 N9 1.272(5) . ?
N9 C10 1.502(4) . ?
N9 C10' 1.516(5) . ?
C10 C11 1.580(9) . ?
C10 C15 1.583(7) . ?
C11 C12 1.517(9) . ?
C12 C13 1.532(8) . ?
C13 C14 1.527(9) . ?
C14 C15 1.513(8) . ?
C15 N16 1.528(4) . ?
C10' C11' 1.574(12) . ?
C10' C15' 1.576(10) . ?
C11' C12' 1.512(12) . ?
C12' C13' 1.532(11) . ?
C13' C14' 1.522(12) . ?
C14' C15' 1.498(11) . ?
C15' N16 1.502(5) . ?
N16 C17 1.272(5) . ?
C17 C18 1.459(5) . ?
C18 C23 1.393(5) . ?
C18 C19 1.411(5) . ?
C19 C20 1.369(5) . ?
C20 C21 1.396(5) . ?
C21 C22 1.370(4) . ?
C22 O28 1.382(4) . ?
C22 C23 1.410(4) . ?
C23 O24 1.318(4) . ?
O25 C26 1.459(4) . ?
C26 C27 1.496(5) . ?
O28 C29 1.451(4) . ?
C29 C30 1.500(5) . ?
n60 o63 1.213(4) . ?
n60 o62 1.269(4) . ?
n60 o61 1.274(4) . ?
n50 o53 1.220(4) . ?
n50 o52 1.256(4) . ?
n50 o51 1.259(4) . ?
n40 o43 1.217(4) . ?
n40 o42 1.261(5) . ?
n40 o41 1.266(5) . ?
